data_1509834
loop_
_publ_author_name
'Potel, M.'
'le Marouille, J.Y.'
'Gougeon, P.'
'Padiou, J.'
'Sergent, M.'

_publ_section_title
;
 Ag3.6 Mo9 Se11: Premier compose a clusters Mo9 dans des motifs Mo9 Se11
;
_journal_name_full 'Journal of Solid State Chemistry'
_journal_page_first 218
_journal_page_last 226
_journal_paper_doi 10.1016/0022-4596(84)90337-2
_journal_volume 51
_journal_year 1984
_chemical_formula_sum 'Ag3.6 Mo9 Se11'
_space_group_IT_number 63
_symmetry_space_group_name_Hall '-C 2c 2'
_symmetry_space_group_name_H-M 'C m c m'
_cell_angle_alpha 90
_cell_angle_beta 90
_cell_angle_gamma 90
_cell_formula_units_Z 4
_cell_length_a 11.91
_cell_length_b 13.614
_cell_length_c 11.679
_cell_volume 1893.665
_citation_journal_id_ASTM JSSCBI
_cod_data_source_file silver3-x_108.cif
_cod_data_source_block Ag3.6Mo9Se11
_cod_database_code 1509834

loop_
_symmetry_equiv_pos_as_xyz
x,y,z
-x,-y,z+1/2
x,-y,-z
-x,y,-z+1/2
-x,-y,-z
x,y,-z-1/2
-x,y,z
x,-y,z-1/2
x+1/2,y+1/2,z
-x+1/2,-y+1/2,z+1/2
x+1/2,-y+1/2,-z
-x+1/2,y+1/2,-z+1/2
-x+1/2,-y+1/2,-z
x+1/2,y+1/2,-z-1/2
-x+1/2,y+1/2,z
x+1/2,-y+1/2,z-1/2

loop_
_atom_site_label
_atom_site_type_symbol
_atom_site_fract_x
_atom_site_fract_y
_atom_site_fract_z
_atom_site_occupancy
_atom_site_U_iso_or_equiv
Mo1 Mo 0 0.81623 0.13239 1 0.0
Ag3 Ag 0 0.4253 0.2109 0.508 0.0
Se5 Se 0.35891 0.7586 0.25 1 0.0
Se1 Se 0 0.9781 0.25 1 0.0
Ag1 Ag 0 0.1328 0.3886 0.806 0.0
Se2 Se 0 0.65013 0.027 1 0.0
Se4 Se 0.81378 0.87468 0.03006 1 0.0
Mo3 Mo 0.18782 0.87162 0.25 1 0.0
Ag2 Ag 0 0.061 0.0629 0.212 0.0
Ag4 Ag 0.3725 0.9924 0.4679 0.138 0.0
Mo2 Mo 0 0.64153 0.25 1 0.0
Mo4 Mo 0.18646 0.70483 0.13598 1 0.0
Se3 Se 0.19063 0.54205 0.25 1 0.0
